data_7224444
loop_
_publ_author_name
'Dasari, Srikanth'
'Abbas, Zafar'
'Kumar, Priyaranjan'
'Patra, Ashis K.'

_publ_section_title
;
 Photosensitized samarium(iii) and erbium(iii) complexes of planar
 N,N-donor heterocyclic bases: crystal structures and evaluation of
 biological activity
;
_journal_issue 23
_journal_name_full CrystEngComm
_journal_page_first 4313
_journal_paper_doi 10.1039/C5CE02387D
_journal_volume 18
_journal_year 2016
_chemical_absolute_configuration rm
_chemical_formula_moiety 'C24 H26 Cl3 N6 O3 Sm'
_chemical_formula_sum 'C24 H26 Cl3 N6 O3 Sm'
_chemical_formula_weight 703.21
_chemical_name_systematic
;
 ?
;
_space_group_IT_number 2
_symmetry_cell_setting triclinic
_symmetry_space_group_name_Hall '-P 1'
_symmetry_space_group_name_H-M 'P -1'
_atom_sites_solution_hydrogens geom
_atom_sites_solution_primary direct
_atom_sites_solution_secondary difmap
_audit_creation_method SHELXL-97
_audit_update_record
;
2015-12-01 deposited with the CCDC.
2016-02-09 downloaded from the CCDC.
;
_cell_angle_alpha 93.687(3)
_cell_angle_beta 99.462(3)
_cell_angle_gamma 98.885(2)
_cell_formula_units_Z 2
_cell_length_a 7.0374(7)
_cell_length_b 9.4788(10)
_cell_length_c 20.619(2)
_cell_measurement_reflns_used 9967
_cell_measurement_temperature 100(2)
_cell_measurement_theta_max 28.32
_cell_measurement_theta_min 2.32
_cell_volume 1334.7(2)
_computing_cell_refinement 'Bruker APEX II V2012.4-3'
_computing_data_collection 'Bruker APEX II V2012.4-3'
_computing_data_reduction 'Bruker APEX II V2012.4-3'
_computing_molecular_graphics 'ORTEP-3 for Windows (Farrugia, 1997)'
_computing_publication_material 'WinGX publication routines (Farrugia, 1999)'
_computing_structure_refinement 'SHELXL-97 (Sheldrick, 1997)'
_computing_structure_solution 'SHELXS-97 (Sheldrick, 2008)'
_diffrn_ambient_temperature 100(2)
_diffrn_measured_fraction_theta_full 0.999
_diffrn_measured_fraction_theta_max 0.999
_diffrn_measurement_device_type 'Bruker APEX-II CCD'
_diffrn_measurement_method '\f and \w scans'
_diffrn_radiation_monochromator graphite
_diffrn_radiation_source 'fine-focus sealed tube'
_diffrn_radiation_type MoK\a
_diffrn_radiation_wavelength 0.71073
_diffrn_reflns_av_R_equivalents 0.0432
_diffrn_reflns_av_sigmaI/netI 0.0461
_diffrn_reflns_limit_h_max 8
_diffrn_reflns_limit_h_min -8
_diffrn_reflns_limit_k_max 11
_diffrn_reflns_limit_k_min -11
_diffrn_reflns_limit_l_max 25
_diffrn_reflns_limit_l_min -25
_diffrn_reflns_number 16894
_diffrn_reflns_theta_full 26.00
_diffrn_reflns_theta_max 26.00
_diffrn_reflns_theta_min 2.01
_exptl_absorpt_coefficient_mu 2.539
_exptl_absorpt_correction_T_max 0.6722
_exptl_absorpt_correction_T_min 0.6177
_exptl_absorpt_correction_type multi-scan
_exptl_absorpt_process_details SADABS(Sheldrick,1997)
_exptl_crystal_colour Yellow
_exptl_crystal_density_diffrn 1.750
_exptl_crystal_density_method 'not measured'
_exptl_crystal_description Rectangle
_exptl_crystal_F_000 698
_exptl_crystal_size_max 0.21
_exptl_crystal_size_mid 0.20
_exptl_crystal_size_min 0.17
_refine_diff_density_max 1.279
_refine_diff_density_min -0.868
_refine_diff_density_rms 0.180
_refine_ls_extinction_method none
_refine_ls_goodness_of_fit_ref 1.194
_refine_ls_hydrogen_treatment constr
_refine_ls_matrix_type full
_refine_ls_number_parameters 338
_refine_ls_number_reflns 5266
_refine_ls_number_restraints 0
_refine_ls_restrained_S_all 1.194
_refine_ls_R_factor_all 0.0375
_refine_ls_R_factor_gt 0.0297
_refine_ls_shift/su_max 0.001
_refine_ls_shift/su_mean 0.000
_refine_ls_structure_factor_coef Fsqd
_refine_ls_weighting_details 'calc w=1/[\s^2^(Fo^2^)+(0.0483P)^2^+0.3703P] where P=(Fo^2^+2Fc^2^)/3'
_refine_ls_weighting_scheme calc
_refine_ls_wR_factor_gt 0.0755
_refine_ls_wR_factor_ref 0.0928
_reflns_number_gt 4723
_reflns_number_total 5266
_reflns_threshold_expression >2sigma(I)
_cod_data_source_file c5ce02387d2.cif
_cod_data_source_block Sm_dppz
_cod_depositor_comments
;
The following automatic conversions were performed:

'_symmetry_cell_setting' value 'Triclinic' changed to 'triclinic'
according to
/usr/data/users/saulius/crontab/automatic-downloads/rss-feeds/RSC/lib/dictionaries/cif_core.dic
dictionary named 'cif_core.dic' version 2.4.2 from 2011-04-26.

Automatic conversion script
Id: cif_fix_values 4268 2015-11-12 08:31:59Z antanas 

 Adding full bibliography for 7224443--7224446.cif.
;
_cod_database_code 7224444

loop_
_symmetry_equiv_pos_as_xyz
'x, y, z'
'-x, -y, -z'

loop_
_atom_site_label
_atom_site_type_symbol
_atom_site_fract_x
_atom_site_fract_y
_atom_site_fract_z
_atom_site_U_iso_or_equiv
_atom_site_adp_type
_atom_site_occupancy
_atom_site_symmetry_multiplicity
_atom_site_calc_flag
_atom_site_refinement_flags
C1 C 0.6223(6) 0.4599(5) 0.3377(2) 0.0181(10) Uani 1 1 d .
H1 H 0.5991 0.5334 0.3097 0.022 Uiso 1 1 calc R
C2 C 0.7162(7) 0.4991(5) 0.4024(2) 0.0204(10) Uani 1 1 d .
H2 H 0.7557 0.5975 0.4180 0.024 Uiso 1 1 calc R
C3 C 0.7513(6) 0.3953(5) 0.4433(2) 0.0173(10) Uani 1 1 d .
H3 H 0.8160 0.4207 0.4877 0.021 Uiso 1 1 calc R
C4 C 0.6913(6) 0.2505(4) 0.4194(2) 0.0131(9) Uani 1 1 d .
C5 C 0.7248(6) 0.1350(5) 0.4609(2) 0.0139(9) Uani 1 1 d .
C6 C 0.8478(6) 0.0571(5) 0.5593(2) 0.0156(9) Uani 1 1 d .
C7 C 0.9497(6) 0.0851(5) 0.6254(2) 0.0193(10) Uani 1 1 d .
H7 H 0.9995 0.1810 0.6434 0.023 Uiso 1 1 calc R
C8 C 0.9759(6) -0.0251(6) 0.6628(2) 0.0230(11) Uani 1 1 d .
H8 H 1.0444 -0.0057 0.7070 0.028 Uiso 1 1 calc R
C9 C 0.9028(6) -0.1683(5) 0.6370(2) 0.0219(10) Uani 1 1 d .
H9 H 0.9213 -0.2439 0.6642 0.026 Uiso 1 1 calc R
C10 C 0.8060(6) -0.1996(5) 0.5737(2) 0.0182(10) Uani 1 1 d .
H10 H 0.7591 -0.2965 0.5568 0.022 Uiso 1 1 calc R
C11 C 0.7753(6) -0.0878(5) 0.5331(2) 0.0162(9) Uani 1 1 d .
C12 C 0.6552(6) -0.0100(5) 0.4349(2) 0.0128(9) Uani 1 1 d .
C13 C 0.5556(6) -0.0410(4) 0.3659(2) 0.0116(9) Uani 1 1 d .
C14 C 0.4879(6) -0.1815(4) 0.3385(2) 0.0143(9) Uani 1 1 d .
H14 H 0.5004 -0.2596 0.3647 0.017 Uiso 1 1 calc R
C15 C 0.4034(6) -0.2054(4) 0.2733(2) 0.0146(9) Uani 1 1 d .
H15 H 0.3591 -0.3004 0.2532 0.017 Uiso 1 1 calc R
C16 C 0.3833(6) -0.0892(4) 0.2371(2) 0.0134(9) Uani 1 1 d .
H16 H 0.3242 -0.1074 0.1919 0.016 Uiso 1 1 calc R
C17 C 0.5303(6) 0.0710(4) 0.3263(2) 0.0112(8) Uani 1 1 d .
C18 C 0.5971(6) 0.2199(4) 0.3533(2) 0.0121(9) Uani 1 1 d .
C19 C 0.3449(6) -0.0034(5) 0.0642(2) 0.0148(9) Uani 1 1 d .
H19 H 0.2469 0.0407 0.0400 0.018 Uiso 1 1 calc R
C20 C 0.5107(7) -0.2087(5) 0.0766(2) 0.0216(10) Uani 1 1 d .
H20A H 0.5957 -0.1433 0.1121 0.032 Uiso 1 1 calc R
H20B H 0.5891 -0.2408 0.0451 0.032 Uiso 1 1 calc R
H20C H 0.4470 -0.2919 0.0953 0.032 Uiso 1 1 calc R
C21 C 0.2354(7) -0.2117(5) -0.0160(2) 0.0203(10) Uani 1 1 d .
H21A H 0.1373 -0.1540 -0.0330 0.031 Uiso 1 1 calc R
H21B H 0.1698 -0.3032 -0.0045 0.031 Uiso 1 1 calc R
H21C H 0.3136 -0.2299 -0.0499 0.031 Uiso 1 1 calc R
C22 C 0.6867(6) 0.5254(4) 0.1480(2) 0.0157(9) Uani 1 1 d .
H22 H 0.6563 0.4705 0.1063 0.019 Uiso 1 1 calc R
C23 C 0.8900(6) 0.7151(5) 0.2213(2) 0.0178(10) Uani 1 1 d .
H23A H 0.7720 0.7257 0.2393 0.027 Uiso 1 1 calc R
H23B H 0.9596 0.8100 0.2155 0.027 Uiso 1 1 calc R
H23C H 0.9750 0.6671 0.2519 0.027 Uiso 1 1 calc R
C24 C 0.9663(7) 0.6522(5) 0.1104(2) 0.0215(10) Uani 1 1 d .
H24A H 1.0935 0.6278 0.1285 0.032 Uiso 1 1 calc R
H24B H 0.9832 0.7529 0.1008 0.032 Uiso 1 1 calc R
H24C H 0.9098 0.5907 0.0696 0.032 Uiso 1 1 calc R
Cl1 Cl 0.27318(15) 0.34643(11) 0.06566(5) 0.0175(2) Uani 1 1 d .
Cl2 Cl 0.03403(14) 0.06368(10) 0.15757(5) 0.0146(2) Uani 1 1 d .
Cl3 Cl 0.15539(14) 0.42292(10) 0.24169(5) 0.0149(2) Uani 1 1 d .
N1 N 0.5624(5) 0.3223(4) 0.31293(17) 0.0125(7) Uani 1 1 d .
N2 N 0.4419(5) 0.0474(4) 0.26196(17) 0.0112(7) Uani 1 1 d .
N3 N 0.8212(5) 0.1680(4) 0.52266(18) 0.0156(8) Uani 1 1 d .
N4 N 0.6799(5) -0.1189(4) 0.47033(17) 0.0149(8) Uani 1 1 d .
N5 N 0.3627(5) -0.1343(4) 0.04260(17) 0.0134(7) Uani 1 1 d .
N6 N 0.8360(5) 0.6303(4) 0.15818(18) 0.0142(8) Uani 1 1 d .
O1 O 0.4490(4) 0.0656(3) 0.11437(14) 0.0141(6) Uani 1 1 d .
O2 O 0.5814(4) 0.4936(3) 0.19022(15) 0.0162(7) Uani 1 1 d .
O3 O 0.7358(4) 0.2415(3) 0.19611(16) 0.0195(7) Uani 1 1 d .
Sm1 Sm 0.38778(3) 0.25734(2) 0.186200(10) 0.01015(9) Uani 1 1 d .

loop_
_atom_site_aniso_label
_atom_site_aniso_U_11
_atom_site_aniso_U_22
_atom_site_aniso_U_33
_atom_site_aniso_U_23
_atom_site_aniso_U_13
_atom_site_aniso_U_12
C1 0.017(2) 0.015(2) 0.021(2) 0.0011(19) 0.0010(19) 0.0008(19)
C2 0.025(3) 0.012(2) 0.022(2) -0.0015(19) 0.000(2) 0.0028(19)
C3 0.015(2) 0.017(2) 0.016(2) -0.0045(18) -0.0021(18) -0.0010(19)
C4 0.009(2) 0.012(2) 0.018(2) -0.0026(17) 0.0030(17) 0.0024(17)
C5 0.011(2) 0.020(2) 0.012(2) 0.0010(18) 0.0026(17) 0.0060(18)
C6 0.008(2) 0.026(2) 0.014(2) 0.0060(19) 0.0029(17) 0.0045(19)
C7 0.011(2) 0.029(3) 0.018(2) 0.003(2) 0.0010(18) 0.0048(19)
C8 0.014(2) 0.044(3) 0.014(2) 0.007(2) 0.0033(18) 0.012(2)
C9 0.015(2) 0.034(3) 0.022(3) 0.013(2) 0.0081(19) 0.010(2)
C10 0.014(2) 0.024(2) 0.021(2) 0.007(2) 0.0065(18) 0.0092(19)
C11 0.008(2) 0.025(2) 0.020(2) 0.0051(19) 0.0075(17) 0.0067(18)
C12 0.009(2) 0.015(2) 0.015(2) 0.0037(18) 0.0027(17) 0.0047(17)
C13 0.008(2) 0.014(2) 0.014(2) 0.0014(17) 0.0026(16) 0.0028(17)
C14 0.014(2) 0.010(2) 0.021(2) 0.0057(18) 0.0023(18) 0.0049(17)
C15 0.013(2) 0.010(2) 0.020(2) 0.0013(18) 0.0012(18) 0.0041(17)
C16 0.012(2) 0.013(2) 0.014(2) -0.0015(17) 0.0021(17) 0.0000(17)
C17 0.0064(19) 0.012(2) 0.016(2) 0.0004(17) 0.0028(16) 0.0018(16)
C18 0.008(2) 0.014(2) 0.015(2) -0.0002(17) 0.0024(16) 0.0032(17)
C19 0.010(2) 0.017(2) 0.020(2) 0.0049(18) 0.0051(17) 0.0025(18)
C20 0.023(2) 0.020(2) 0.021(2) -0.003(2) 0.001(2) 0.010(2)
C21 0.020(2) 0.021(2) 0.017(2) -0.0045(19) 0.0003(19) -0.001(2)
C22 0.016(2) 0.013(2) 0.018(2) 0.0020(18) 0.0014(18) 0.0033(18)
C23 0.017(2) 0.015(2) 0.020(2) -0.0030(18) 0.0035(18) -0.0023(18)
C24 0.018(2) 0.022(2) 0.025(3) 0.002(2) 0.007(2) 0.000(2)
Cl1 0.0168(5) 0.0177(5) 0.0164(5) 0.0034(4) -0.0010(4) 0.0016(4)
Cl2 0.0099(5) 0.0119(5) 0.0213(6) 0.0010(4) 0.0009(4) 0.0012(4)
Cl3 0.0120(5) 0.0114(5) 0.0213(6) -0.0004(4) 0.0027(4) 0.0028(4)
N1 0.0149(18) 0.0099(17) 0.0126(18) -0.0007(14) 0.0006(14) 0.0043(15)
N2 0.0100(17) 0.0096(17) 0.0134(18) 0.0000(14) 0.0010(14) 0.0016(14)
N3 0.0096(18) 0.022(2) 0.0147(19) 0.0017(16) 0.0007(15) 0.0033(16)
N4 0.0123(18) 0.0190(19) 0.0152(19) 0.0057(16) 0.0032(15) 0.0062(16)
N5 0.0132(18) 0.0120(17) 0.0144(19) -0.0018(15) 0.0020(15) 0.0022(15)
N6 0.0110(18) 0.0108(17) 0.019(2) 0.0025(15) 0.0015(15) -0.0012(15)
O1 0.0121(15) 0.0137(15) 0.0150(16) -0.0032(12) 0.0019(12) 0.0004(12)
O2 0.0138(15) 0.0141(15) 0.0199(17) -0.0004(13) 0.0032(13) 0.0002(13)
O3 0.0090(15) 0.0185(16) 0.0296(18) -0.0061(14) 0.0020(13) 0.0027(13)
Sm1 0.00812(13) 0.00841(12) 0.01334(13) 0.00024(8) 0.00041(8) 0.00147(8)

loop_
_atom_type_symbol
_atom_type_description
_atom_type_scat_dispersion_real
_atom_type_scat_dispersion_imag
_atom_type_scat_source
C C 0.0033 0.0016 'International Tables Vol C Tables 4.2.6.8 and 6.1.1.4'
H H 0.0000 0.0000 'International Tables Vol C Tables 4.2.6.8 and 6.1.1.4'
Cl Cl 0.1484 0.1585 'International Tables Vol C Tables 4.2.6.8 and 6.1.1.4'
N N 0.0061 0.0033 'International Tables Vol C Tables 4.2.6.8 and 6.1.1.4'
O O 0.0106 0.0060 'International Tables Vol C Tables 4.2.6.8 and 6.1.1.4'
Sm Sm -0.1638 3.4418 'International Tables Vol C Tables 4.2.6.8 and 6.1.1.4'

loop_
_geom_angle_atom_site_label_1
_geom_angle_atom_site_label_2
_geom_angle_atom_site_label_3
_geom_angle
N1 C1 C2 122.9(4)
N1 C1 H1 118.5
C2 C1 H1 118.5
C3 C2 C1 119.4(4)
C3 C2 H2 120.3
C1 C2 H2 120.3
C2 C3 C4 119.5(4)
C2 C3 H3 120.3
C4 C3 H3 120.3
C3 C4 C18 117.6(4)
C3 C4 C5 121.8(4)
C18 C4 C5 120.6(4)
N3 C5 C12 121.4(4)
N3 C5 C4 118.9(4)
C12 C5 C4 119.6(4)
N3 C6 C7 119.4(4)
N3 C6 C11 121.5(4)
C7 C6 C11 119.1(4)
C8 C7 C6 120.0(5)
C8 C7 H7 120.0
C6 C7 H7 120.0
C7 C8 C9 120.8(4)
C7 C8 H8 119.6
C9 C8 H8 119.6
C10 C9 C8 121.0(4)
C10 C9 H9 119.5
C8 C9 H9 119.5
C9 C10 C11 120.0(4)
C9 C10 H10 120.0
C11 C10 H10 120.0
N4 C11 C10 119.9(4)
N4 C11 C6 120.9(4)
C10 C11 C6 119.1(4)
N4 C12 C5 122.3(4)
N4 C12 C13 118.3(4)
C5 C12 C13 119.4(4)
C14 C13 C17 118.8(4)
C14 C13 C12 121.1(4)
C17 C13 C12 120.1(4)
C15 C14 C13 119.0(4)
C15 C14 H14 120.5
C13 C14 H14 120.5
C14 C15 C16 118.9(4)
C14 C15 H15 120.5
C16 C15 H15 120.5
N2 C16 C15 123.9(4)
N2 C16 H16 118.0
C15 C16 H16 118.0
N2 C17 C13 122.2(4)
N2 C17 C18 117.3(4)
C13 C17 C18 120.5(4)
N1 C18 C4 123.0(4)
N1 C18 C17 117.3(4)
C4 C18 C17 119.7(4)
O1 C19 N5 124.0(4)
O1 C19 H19 118.0
N5 C19 H19 118.0
N5 C20 H20A 109.5
N5 C20 H20B 109.5
H20A C20 H20B 109.5
N5 C20 H20C 109.5
H20A C20 H20C 109.5
H20B C20 H20C 109.5
N5 C21 H21A 109.5
N5 C21 H21B 109.5
H21A C21 H21B 109.5
N5 C21 H21C 109.5
H21A C21 H21C 109.5
H21B C21 H21C 109.5
O2 C22 N6 123.6(4)
O2 C22 H22 118.2
N6 C22 H22 118.2
N6 C23 H23A 109.5
N6 C23 H23B 109.5
H23A C23 H23B 109.5
N6 C23 H23C 109.5
H23A C23 H23C 109.5
H23B C23 H23C 109.5
N6 C24 H24A 109.5
N6 C24 H24B 109.5
H24A C24 H24B 109.5
N6 C24 H24C 109.5
H24A C24 H24C 109.5
H24B C24 H24C 109.5
C18 N1 C1 117.6(4)
C18 N1 Sm1 121.7(3)
C1 N1 Sm1 120.7(3)
C16 N2 C17 117.1(4)
C16 N2 Sm1 120.1(3)
C17 N2 Sm1 122.8(3)
C5 N3 C6 116.7(4)
C12 N4 C11 117.2(4)
C19 N5 C20 121.4(4)
C19 N5 C21 121.9(4)
C20 N5 C21 116.7(3)
C22 N6 C23 120.2(4)
C22 N6 C24 121.2(4)
C23 N6 C24 118.2(4)
C19 O1 Sm1 130.8(3)
C22 O2 Sm1 121.8(3)
O1 Sm1 O2 118.95(10)
O1 Sm1 O3 66.91(10)
O2 Sm1 O3 69.36(10)
O1 Sm1 N2 74.66(10)
O2 Sm1 N2 129.68(10)
O3 Sm1 N2 74.68(10)
O1 Sm1 N1 124.68(10)
O2 Sm1 N1 74.56(10)
O3 Sm1 N1 70.77(10)
N2 Sm1 N1 60.85(10)
O1 Sm1 Cl1 78.63(7)
O2 Sm1 Cl1 75.84(8)
O3 Sm1 Cl1 107.08(8)
N2 Sm1 Cl1 149.97(8)
N1 Sm1 Cl1 148.91(8)
O1 Sm1 Cl3 154.81(7)
O2 Sm1 Cl3 79.60(7)
O3 Sm1 Cl3 138.27(7)
N2 Sm1 Cl3 107.69(8)
N1 Sm1 Cl3 74.63(7)
Cl1 Sm1 Cl3 90.91(3)
O1 Sm1 Cl2 74.95(7)
O2 Sm1 Cl2 152.65(7)
O3 Sm1 Cl2 136.15(7)
N2 Sm1 Cl2 75.08(7)
N1 Sm1 Cl2 118.74(8)
Cl1 Sm1 Cl2 85.00(3)
Cl3 Sm1 Cl2 81.40(3)

loop_
_geom_bond_atom_site_label_1
_geom_bond_atom_site_label_2
_geom_bond_distance
C1 N1 1.347(5)
C1 C2 1.387(6)
C1 H1 0.9500
C2 C3 1.361(6)
C2 H2 0.9500
C3 C4 1.404(6)
C3 H3 0.9500
C4 C18 1.404(6)
C4 C5 1.456(6)
C5 N3 1.334(5)
C5 C12 1.424(6)
C6 N3 1.351(6)
C6 C7 1.420(6)
C6 C11 1.427(6)
C7 C8 1.355(7)
C7 H7 0.9500
C8 C9 1.411(7)
C8 H8 0.9500
C9 C10 1.361(6)
C9 H9 0.9500
C10 C11 1.413(6)
C10 H10 0.9500
C11 N4 1.348(6)
C12 N4 1.319(5)
C12 C13 1.468(6)
C13 C14 1.393(6)
C13 C17 1.397(6)
C14 C15 1.366(6)
C14 H14 0.9500
C15 C16 1.382(6)
C15 H15 0.9500
C16 N2 1.337(5)
C16 H16 0.9500
C17 N2 1.357(5)
C17 C18 1.460(5)
C18 N1 1.344(5)
C19 O1 1.245(5)
C19 N5 1.323(5)
C19 H19 0.9500
C20 N5 1.457(5)
C20 H20A 0.9800
C20 H20B 0.9800
C20 H20C 0.9800
C21 N5 1.458(5)
C21 H21A 0.9800
C21 H21B 0.9800
C21 H21C 0.9800
C22 O2 1.256(5)
C22 N6 1.309(5)
C22 H22 0.9500
C23 N6 1.447(5)
C23 H23A 0.9800
C23 H23B 0.9800
C23 H23C 0.9800
C24 N6 1.456(6)
C24 H24A 0.9800
C24 H24B 0.9800
C24 H24C 0.9800
Cl1 Sm1 2.7134(11)
Cl2 Sm1 2.8074(10)
Cl3 Sm1 2.7612(10)
N1 Sm1 2.687(3)
N2 Sm1 2.643(3)
O1 Sm1 2.405(3)
O2 Sm1 2.424(3)
O3 Sm1 2.452(3)
